data_7222858
loop_
_publ_author_name
'Krug, J.'
'Sieg, L.'

_publ_section_title
;
 Die Struktur der Hochtemperatur-Modifikationen des Cu Br und Cu I
;
_journal_name_full
;
Zeitschrift fuer Naturforschung, Teil A. Physikalische Chemie, Kosmophysik 
(2,1947-32,1977)
;
_journal_page_first 369
_journal_page_last 371
_journal_volume 7
_journal_year 1952
_chemical_formula_sum 'Cu I'
_space_group_IT_number 186
_symmetry_space_group_name_Hall 'P 6c -2c'
_symmetry_space_group_name_H-M 'P 63 m c'
_cell_angle_alpha 90
_cell_angle_beta 90
_cell_angle_gamma 120
_cell_formula_units_Z 2
_cell_length_a 4.31
_cell_length_b 4.31
_cell_length_c 7.09
_cell_volume 114.059
_citation_journal_id_ASTM ZENAAU
_cod_data_source_file Krug_ZENAAU_1952_262.cif
_cod_data_source_block Cu1I1
_cod_original_cell_volume 114.0595
_cod_original_formula_sum 'Cu1 I1'
_cod_database_code 7222858

loop_
_symmetry_equiv_pos_as_xyz
x,y,z
x-y,x,z+1/2
-y,x-y,z
-x,-y,z+1/2
-x+y,-x,z
y,-x+y,z+1/2
y,x,z+1/2
-x+y,y,z
-x,-x+y,z+1/2
-y,-x,z
x-y,-y,z+1/2
x,x-y,z

loop_
_atom_site_label
_atom_site_type_symbol
_atom_site_fract_x
_atom_site_fract_y
_atom_site_fract_z
_atom_site_occupancy
_atom_site_U_iso_or_equiv
I1 I-1 0.3333 0.6667 0 1 0.0
Cu1 Cu+1 0.3333 0.6667 0.375 1 0.0
